data_7023730
loop_
_publ_author_name
'Kiprof, Paul'
'Carlson, Jeffrey C.'
'Anderson, Derrick R.'
'Nemykin, Victor N.'

_publ_section_title
;
 Systematic color tuning of a family of luminescent azole-based
 organoboron compounds suitable for OLED applications.
;
_journal_issue 42
_journal_name_full 'Dalton transactions (Cambridge, England : 2003)'
_journal_page_first 15120
_journal_page_last 15132
_journal_paper_doi 10.1039/c3dt51853a
_journal_volume 42
_journal_year 2013
_chemical_formula_moiety 'C25 H18 B1 N1 O1 S1'
_chemical_formula_sum 'C25 H18 B N O S'
_chemical_formula_weight 391.30
_space_group_IT_number 14
_symmetry_cell_setting monoclinic
_symmetry_space_group_name_Hall '-P 2yn'
_symmetry_space_group_name_H-M 'P 1 21/n 1'
_atom_sites_solution_hydrogens geom
_atom_sites_solution_primary direct
_audit_creation_date 11-09-15
_audit_creation_method CRYSTALS_ver_14.11
_cell_angle_alpha 90
_cell_angle_beta 101.51(3)
_cell_angle_gamma 90
_cell_formula_units_Z 4
_cell_length_a 9.767(2)
_cell_length_b 13.621(3)
_cell_length_c 15.317(3)
_cell_measurement_reflns_used 25
_cell_measurement_temperature 298
_cell_measurement_theta_max 18
_cell_measurement_theta_min 15
_cell_volume 1996.7(7)
_computing_cell_refinement 'USER DEFINED CELL REFINEMENT'
_computing_data_collection 'USER DEFINED DATA COLLECTION'
_computing_data_reduction 'USER DEFINED DATA REDUCTION'
_computing_molecular_graphics 'CAMERON (Watkin et al., 1996)'
_computing_publication_material 'CRYSTALS (Betteridge et al., 2003)'
_computing_structure_refinement 'CRYSTALS (Betteridge et al., 2003)'
_computing_structure_solution 'SIR92 (Altomare et al., 1994)'
_diffrn_ambient_temperature 298
_diffrn_measured_fraction_theta_full 1.000
_diffrn_measured_fraction_theta_max 1.000
_diffrn_measurement_device 'Rigaku AFC-7R'
_diffrn_measurement_device_type Four-circle
_diffrn_measurement_method \w/2\q
_diffrn_radiation_monochromator graphite
_diffrn_radiation_type 'Mo K\a'
_diffrn_radiation_wavelength 0.71073
_diffrn_reflns_av_R_equivalents 0.000
_diffrn_reflns_limit_h_max 12
_diffrn_reflns_limit_h_min -12
_diffrn_reflns_limit_k_max 0
_diffrn_reflns_limit_k_min -17
_diffrn_reflns_limit_l_max 19
_diffrn_reflns_limit_l_min 0
_diffrn_reflns_number 4788
_diffrn_reflns_theta_full 27.504
_diffrn_reflns_theta_max 27.504
_diffrn_reflns_theta_min 2.019
_diffrn_standards_decay_% 0.00
_diffrn_standards_interval_count 150
_diffrn_standards_number 3
_exptl_absorpt_coefficient_mu 0.178
_exptl_absorpt_correction_T_max 0.93
_exptl_absorpt_correction_T_min 0.68
_exptl_absorpt_correction_type psi-scan
_exptl_absorpt_process_details '(North et al., 1968)'
_exptl_crystal_colour green
_exptl_crystal_density_diffrn 1.302
_exptl_crystal_density_method 'not measured'
_exptl_crystal_description block
_exptl_crystal_F_000 816
_exptl_crystal_size_max 0.600
_exptl_crystal_size_mid 0.500
_exptl_crystal_size_min 0.400
_refine_diff_density_max 0.49
_refine_diff_density_min -0.41
_refine_ls_extinction_coef 97(18)
_refine_ls_extinction_method 'Larson (1970), Equation 22'
_refine_ls_goodness_of_fit_ref 0.9973
_refine_ls_hydrogen_treatment none
_refine_ls_matrix_type full
_refine_ls_number_parameters 317
_refine_ls_number_reflns 4569
_refine_ls_number_restraints 126
_refine_ls_R_factor_all 0.0823
_refine_ls_R_factor_gt 0.0577
_refine_ls_shift/su_max 0.0017875
_refine_ls_shift/su_mean 0.0001002
_refine_ls_structure_factor_coef Fsqd
_refine_ls_weighting_details
;
 Method, part 1, Chebychev polynomial, (Watkin, 1994, Prince, 1982) 
 [weight] = 1.0/[A~0~*T~0~(x)+A~1~*T~1~(x) ... +A~n-1~]*T~n-1~(x)] 
 where A~i~ are the Chebychev coefficients listed below and x= Fcalc/Fmax 
 Method = Robust Weighting (Prince, 1982) 
 W = [weight] * [1-(deltaF/6*sigmaF)^2^]^2^ 
 A~i~ are: 
 29.7 46.2 22.1 5.31 
;
_refine_ls_weighting_scheme calc
_refine_ls_wR_factor_all 0.1904
_refine_ls_wR_factor_gt 0.1478
_refine_ls_wR_factor_ref 0.1904
_reflns_limit_h_max 12
_reflns_limit_h_min -12
_reflns_limit_k_max 17
_reflns_limit_k_min 0
_reflns_limit_l_max 19
_reflns_limit_l_min 0
_reflns_number_gt 3237
_reflns_number_total 4585
_reflns_threshold_expression I>2.0\s(I)
_oxford_diffrn_Wilson_B_factor 3.93
_oxford_diffrn_Wilson_scale 6.64
_oxford_refine_ls_r_factor_ref 0.0823
_oxford_refine_ls_scale 0.4163(11)
_oxford_reflns_number_all 4569
_oxford_reflns_threshold_expression_ref I>-10.0\s(I)
_oxford_structure_analysis_title 'P21n in P2(1)/n'
_cod_data_source_file c3dt51853a.txt
_cod_data_source_block 1
_cod_depositor_comments
;
The following automatic conversions were performed:

'_symmetry_cell_setting' value 'Monoclinic' changed to 'monoclinic'
according to /home/saulius/struct/CIF-dictionaries/cif_core.dic
dictionary named 'cif_core.dic' version 2.4.2 from 2011-04-26.

Automatic conversion script
Id: cif_fix_values 1891 2012-01-12 08:04:46Z andrius 
;
_cod_original_sg_symbol_H-M 'P 1 21/n 1 '
_cod_original_formula_sum 'C25 H18 B1 N1 O1 S1'
_cod_database_code 7023730

loop_
_symmetry_equiv_pos_as_xyz
x,y,z
-x,-y,-z
-x+1/2,y+1/2,-z+1/2
x+1/2,-y+1/2,z+1/2

loop_
_atom_site_label
_atom_site_type_symbol
_atom_site_fract_x
_atom_site_fract_y
_atom_site_fract_z
_atom_site_U_iso_or_equiv
_atom_site_occupancy
_atom_site_adp_type
_atom_site_refinement_flags_posn
S1 S 0.93307(6) 0.34417(5) 0.58609(5) 0.0555 1.0000 Uani .
C13 C 1.1029(2) 0.36472(16) 0.57582(15) 0.0413 1.0000 Uani .
N1 N 1.1953(2) 0.35574(14) 0.65065(13) 0.0410 1.0000 Uani .
C14 C 1.1337(3) 0.32875(17) 0.72277(16) 0.0448 1.0000 Uani D
C19 C 0.9895(3) 0.32037(19) 0.69860(18) 0.0515 1.0000 Uani D
C18 C 0.9088(3) 0.2938(2) 0.7611(2) 0.0689 1.0000 Uani D
C17 C 0.9763(4) 0.2747(2) 0.8459(2) 0.0743 1.0000 Uani D
C16 C 1.1207(4) 0.2803(2) 0.8696(2) 0.0715 1.0000 Uani D
C15 C 1.2014(3) 0.3076(2) 0.80933(19) 0.0610 1.0000 Uani D
B1 B 1.3616(3) 0.3636(2) 0.64696(18) 0.0422 1.0000 Uani .
O1 O 1.36665(17) 0.43503(13) 0.57419(11) 0.0504 1.0000 Uani .
C21 C 1.2774(3) 0.42559(17) 0.49632(15) 0.0454 1.0000 Uani D
C20 C 1.1412(3) 0.39070(17) 0.49258(15) 0.0446 1.0000 Uani D
C25 C 1.0481(3) 0.3856(2) 0.41082(18) 0.0572 1.0000 Uani D
C24 C 1.0896(4) 0.4134(2) 0.33362(18) 0.0669 1.0000 Uani D
C23 C 1.2239(4) 0.4481(2) 0.33780(18) 0.0627 1.0000 Uani D
C22 C 1.3172(3) 0.45527(19) 0.41747(17) 0.0545 1.0000 Uani D
C1 C 1.4127(3) 0.25569(18) 0.62389(13) 0.0454 1.0000 Uani D
C2 C 1.3370(3) 0.1701(2) 0.62234(18) 0.0579 1.0000 Uani D
C3 C 1.3936(4) 0.0788(2) 0.60694(19) 0.0747 1.0000 Uani D
C4 C 1.5291(4) 0.0728(3) 0.59423(18) 0.0756 1.0000 Uani D
C5 C 1.6063(4) 0.1566(3) 0.59485(19) 0.0739 1.0000 Uani D
C6 C 1.5483(3) 0.2465(2) 0.60808(17) 0.0592 1.0000 Uani D
C7 C 1.4483(2) 0.41097(17) 0.73793(15) 0.0427 1.0000 Uani D
C8 C 1.5439(3) 0.3572(2) 0.79939(17) 0.0510 1.0000 Uani D
C9 C 1.6128(3) 0.3964(2) 0.87947(18) 0.0625 1.0000 Uani D
C10 C 1.5895(3) 0.4917(3) 0.9007(2) 0.0675 1.0000 Uani D
C11 C 1.4990(3) 0.5475(2) 0.8410(2) 0.0726 1.0000 Uani D
C12 C 1.4298(3) 0.5082(2) 0.7607(2) 0.0587 1.0000 Uani D
H14 H 0.8120(19) 0.2898(8) 0.7440(13) 0.0895 1.0000 Uiso D
H13 H 0.925(2) 0.2570(8) 0.8884(12) 0.0885 1.0000 Uiso D
H12 H 1.164(2) 0.2653(8) 0.9288(12) 0.0900 1.0000 Uiso D
H11 H 1.3003(19) 0.3109(8) 0.8257(13) 0.0734 1.0000 Uiso D
H18 H 0.9584(18) 0.3628(8) 0.4081(12) 0.0685 1.0000 Uiso D
H17 H 1.0277(19) 0.4076(8) 0.2788(12) 0.0819 1.0000 Uiso D
H16 H 1.2517(19) 0.4678(8) 0.2851(12) 0.0750 1.0000 Uiso D
H15 H 1.4085(18) 0.4785(8) 0.4194(13) 0.0691 1.0000 Uiso D
H1 H 1.2449(18) 0.1732(14) 0.6316(7) 0.0676 1.0000 Uiso D
H2 H 1.3402(19) 0.0231(14) 0.6068(7) 0.0865 1.0000 Uiso D
H3 H 1.569(2) 0.0113(14) 0.5872(7) 0.0946 1.0000 Uiso D
H4 H 1.6998(19) 0.1531(15) 0.5867(7) 0.0870 1.0000 Uiso D
H5 H 1.6028(19) 0.3032(14) 0.6071(7) 0.0744 1.0000 Uiso D
H6 H 1.5608(14) 0.2929(12) 0.7869(11) 0.0583 1.0000 Uiso D
H7 H 1.6754(15) 0.3572(13) 0.9193(11) 0.0752 1.0000 Uiso D
H8 H 1.6349(15) 0.5175(14) 0.9549(11) 0.0792 1.0000 Uiso D
H9 H 1.4823(15) 0.6124(13) 0.8555(12) 0.0880 1.0000 Uiso D
H10 H 1.3712(14) 0.5473(13) 0.7203(11) 0.0707 1.0000 Uiso D

loop_
_atom_site_aniso_label
_atom_site_aniso_U_11
_atom_site_aniso_U_22
_atom_site_aniso_U_33
_atom_site_aniso_U_23
_atom_site_aniso_U_13
_atom_site_aniso_U_12
S1 0.0413(3) 0.0642(4) 0.0581(4) 0.0032(3) 0.0031(3) -0.0046(3)
C13 0.0408(10) 0.0364(10) 0.0443(11) 0.0003(8) 0.0031(9) 0.0007(8)
N1 0.0429(9) 0.0391(9) 0.0401(9) 0.0037(7) 0.0064(7) 0.0000(7)
C14 0.0480(12) 0.0403(11) 0.0473(12) 0.0009(9) 0.0125(10) -0.0019(9)
C19 0.0507(13) 0.0486(13) 0.0556(14) -0.0005(10) 0.0115(11) -0.0048(10)
C18 0.0519(15) 0.083(2) 0.076(2) 0.0034(16) 0.0223(14) -0.0081(15)
C17 0.077(2) 0.088(2) 0.0659(19) 0.0074(16) 0.0340(16) -0.0130(18)
C16 0.076(2) 0.087(2) 0.0542(16) 0.0133(15) 0.0205(14) -0.0083(17)
C15 0.0568(15) 0.0750(19) 0.0513(14) 0.0091(13) 0.0109(12) -0.0051(13)
B1 0.0389(12) 0.0448(13) 0.0416(12) 0.0060(10) 0.0051(10) 0.0005(10)
O1 0.0445(9) 0.0583(10) 0.0461(9) 0.0154(7) 0.0036(7) -0.0041(7)
C21 0.0518(13) 0.0398(11) 0.0432(12) 0.0061(9) 0.0060(10) 0.0043(9)
C20 0.0540(13) 0.0384(11) 0.0393(11) 0.0013(9) 0.0045(9) 0.0008(9)
C25 0.0669(16) 0.0517(14) 0.0472(13) -0.0019(11) -0.0027(12) -0.0092(12)
C24 0.096(2) 0.0610(16) 0.0375(12) -0.0011(11) -0.0025(13) -0.0075(15)
C23 0.090(2) 0.0578(16) 0.0412(13) 0.0051(11) 0.0150(13) 0.0038(15)
C22 0.0635(15) 0.0555(14) 0.0460(13) 0.0099(11) 0.0142(11) 0.0043(12)
C1 0.0520(13) 0.0507(13) 0.0295(10) -0.0009(9) -0.0015(9) 0.0041(10)
C2 0.0610(16) 0.0514(14) 0.0549(15) -0.0047(11) -0.0041(12) 0.0011(12)
C3 0.099(3) 0.0489(15) 0.0630(18) -0.0117(13) -0.0149(17) 0.0015(15)
C4 0.104(3) 0.070(2) 0.0446(14) -0.0170(13) -0.0051(15) 0.0327(19)
C5 0.080(2) 0.085(2) 0.0576(17) -0.0019(15) 0.0177(15) 0.0300(18)
C6 0.0622(16) 0.0646(17) 0.0516(14) -0.0003(12) 0.0134(12) 0.0118(13)
C7 0.0422(11) 0.0414(11) 0.0442(11) 0.0017(9) 0.0081(9) -0.0020(9)
C8 0.0531(13) 0.0483(13) 0.0480(13) -0.0007(10) 0.0018(10) -0.0015(10)
C9 0.0587(16) 0.0766(19) 0.0475(14) -0.0020(13) -0.0009(12) -0.0054(14)
C10 0.0613(16) 0.078(2) 0.0600(17) -0.0220(15) 0.0051(13) -0.0148(15)
C11 0.0741(19) 0.0534(16) 0.090(2) -0.0290(16) 0.0160(17) -0.0078(14)
C12 0.0569(15) 0.0475(14) 0.0696(17) -0.0013(12) 0.0074(13) 0.0019(11)

loop_
_atom_type_symbol
_atom_type_scat_dispersion_real
_atom_type_scat_dispersion_imag
_atom_type_scat_Cromer_Mann_a1
_atom_type_scat_Cromer_Mann_b1
_atom_type_scat_Cromer_Mann_a2
_atom_type_scat_Cromer_Mann_b2
_atom_type_scat_Cromer_Mann_a3
_atom_type_scat_Cromer_Mann_b3
_atom_type_scat_Cromer_Mann_a4
_atom_type_scat_Cromer_Mann_b4
_atom_type_scat_Cromer_Mann_c
_atom_type_scat_source
C 0.0033 0.0016 2.3100 20.8439 1.0200 10.2075 1.5886 0.5687 0.8650 51.6512 0.2156 'International Tables Vol C 4.2.6.8 and 6.1.1.4'
H 0.0000 0.0000 0.4930 10.5109 0.3229 26.1257 0.1402 3.1424 0.0408 57.7998 0.0030 'International Tables Vol C 4.2.6.8 and 6.1.1.4'
B 0.0013 0.0007 2.0545 23.2185 1.3326 1.0210 1.0979 60.3498 0.7068 0.1403 -0.1932 'International Tables Vol C 4.2.6.8 and 6.1.1.4'
N 0.0061 0.0033 12.2126 0.0057 3.1322 9.8933 2.0125 28.9975 1.1663 0.5826 -11.5290 'International Tables Vol C 4.2.6.8 and 6.1.1.4'
O 0.0106 0.0060 3.0485 13.2771 2.2868 5.7011 1.5463 0.3239 0.8670 32.9089 0.2508 'International Tables Vol C 4.2.6.8 and 6.1.1.4'
S 0.1246 0.1234 6.9053 1.4679 5.2034 22.2151 1.4379 0.2536 1.5863 56.1720 0.8669 'International Tables Vol C 4.2.6.8 and 6.1.1.4'

loop_
_geom_angle_atom_site_label_1
_geom_angle_atom_site_label_2
_geom_angle_atom_site_label_3
_geom_angle
_geom_angle_publ_flag
C13 S1 C19 90.01(12) yes
S1 C13 N1 114.30(18) yes
S1 C13 C20 123.07(17) yes
N1 C13 C20 122.6(2) yes
C13 N1 C14 112.5(2) yes
C13 N1 B1 118.41(19) yes
C14 N1 B1 128.69(18) yes
N1 C14 C19 112.4(2) yes
N1 C14 C15 127.4(2) yes
C19 C14 C15 120.1(2) yes
S1 C19 C14 110.8(2) yes
S1 C19 C18 128.0(2) yes
C14 C19 C18 121.2(3) yes
C19 C18 C17 118.0(3) yes
C19 C18 H14 120.0(12) no
C17 C18 H14 122.0(12) no
C18 C17 C16 121.0(3) yes
C18 C17 H13 119.5(12) no
C16 C17 H13 119.6(12) no
C17 C16 C15 121.8(3) yes
C17 C16 H12 118.4(12) no
C15 C16 H12 119.8(12) no
C14 C15 C16 117.9(3) yes
C14 C15 H11 120.5(12) no
C16 C15 H11 121.6(12) no
N1 B1 O1 104.44(17) yes
N1 B1 C1 107.47(19) yes
O1 B1 C1 111.9(2) yes
N1 B1 C7 110.41(19) yes
O1 B1 C7 107.16(19) yes
C1 B1 C7 114.93(18) yes
B1 O1 C21 119.53(19) yes
O1 C21 C20 120.9(2) yes
O1 C21 C22 119.9(2) yes
C20 C21 C22 119.1(2) yes
C13 C20 C21 117.3(2) yes
C13 C20 C25 122.9(2) yes
C21 C20 C25 119.8(2) yes
C20 C25 C24 120.4(3) yes
C20 C25 H18 120.1(12) no
C24 C25 H18 119.5(12) no
C25 C24 C23 119.5(3) yes
C25 C24 H17 119.9(12) no
C23 C24 H17 120.6(12) no
C24 C23 C22 121.3(3) yes
C24 C23 H16 119.4(12) no
C22 C23 H16 119.2(12) no
C21 C22 C23 119.8(3) yes
C21 C22 H15 119.6(12) no
C23 C22 H15 120.6(12) no
B1 C1 C2 125.8(2) yes
B1 C1 C6 117.7(2) yes
C2 C1 C6 116.4(3) yes
C1 C2 C3 121.7(3) yes
C1 C2 H1 119.1(12) no
C3 C2 H1 119.1(12) no
C2 C3 C4 119.9(3) yes
C2 C3 H2 119.4(12) no
C4 C3 H2 120.7(12) no
C3 C4 C5 119.6(3) yes
C3 C4 H3 120.0(12) no
C5 C4 H3 120.4(12) no
C4 C5 C6 120.0(3) yes
C4 C5 H4 120.1(12) no
C6 C5 H4 119.9(12) no
C1 C6 C5 122.4(3) yes
C1 C6 H5 119.1(12) no
C5 C6 H5 118.5(12) no
B1 C7 C8 122.6(2) yes
B1 C7 C12 121.7(2) yes
C8 C7 C12 115.7(2) yes
C7 C8 C9 122.5(3) yes
C7 C8 H6 119.0(11) no
C9 C8 H6 118.5(11) no
C8 C9 C10 120.1(3) yes
C8 C9 H7 119.6(12) no
C10 C9 H7 120.3(12) no
C9 C10 C11 119.0(3) yes
C9 C10 H8 119.9(12) no
C11 C10 H8 121.1(12) no
C10 C11 C12 120.9(3) yes
C10 C11 H9 119.1(12) no
C12 C11 H9 120.0(12) no
C7 C12 C11 121.7(3) yes
C7 C12 H10 118.4(12) no
C11 C12 H10 119.9(12) no

loop_
_geom_bond_atom_site_label_1
_geom_bond_atom_site_label_2
_geom_bond_distance
_geom_bond_publ_flag
S1 C13 1.720(2) yes
S1 C19 1.732(3) yes
C13 N1 1.315(3) yes
C13 C20 1.443(3) yes
N1 C14 1.408(3) yes
N1 B1 1.640(3) yes
C14 C19 1.388(4) yes
C14 C15 1.389(4) yes
C19 C18 1.404(4) yes
C18 C17 1.359(5) yes
C18 H14 0.931(18) no
C17 C16 1.386(5) yes
C17 H13 0.931(17) no
C16 C15 1.379(4) yes
C16 H12 0.943(18) no
C15 H11 0.949(17) no
B1 O1 1.488(3) yes
B1 C1 1.614(4) yes
B1 C7 1.614(3) yes
O1 C21 1.336(3) yes
C21 C20 1.403(3) yes
C21 C22 1.400(3) yes
C20 C25 1.395(3) yes
C25 C24 1.378(4) yes
C25 H18 0.922(17) no
C24 C23 1.383(5) yes
C24 H17 0.935(17) no
C23 C22 1.373(4) yes
C23 H16 0.941(17) no
C22 H15 0.941(17) no
C1 C2 1.378(4) yes
C1 C6 1.399(4) yes
C2 C3 1.400(4) yes
C2 H1 0.939(17) no
C3 C4 1.378(5) yes
C3 H2 0.920(18) no
C4 C5 1.367(5) yes
C4 H3 0.939(18) no
C5 C6 1.380(4) yes
C5 H4 0.948(18) no
C6 H5 0.940(17) no
C7 C8 1.394(3) yes
C7 C12 1.390(4) yes
C8 C9 1.384(4) yes
C8 H6 0.919(17) no
C9 C10 1.368(5) yes
C9 H7 0.940(17) no
C10 C11 1.368(5) yes
C10 H8 0.929(18) no
C11 C12 1.388(4) yes
C11 H9 0.934(18) no
C12 H10 0.924(17) no

loop_
_geom_hbond_atom_site_label_D
_geom_hbond_atom_site_label_H
_geom_hbond_atom_site_label_A
_geom_hbond_site_symmetry_A
_geom_hbond_angle_DHA
_geom_hbond_distance_DH
_geom_hbond_distance_HA
_geom_hbond_distance_DA
_geom_hbond_publ_flag
C15 H11 C7 . 122.7(14) 0.949(17) 2.555(18) 3.170(4) yes
C15 H11 C8 . 153.6(15) 0.949(17) 2.569(18) 3.445(4) yes
C22 H15 O1 2_866 171.2(8) 0.941(17) 2.477(18) 3.410(4) yes
